data_4505221
loop_
_publ_author_name
'Mukhopadhyay, Uday'
'Bernal, Ivan'

_publ_section_title
;
 Self-Assembled Hexameric Water Clusters Stabilized by a Cyano-Bridged
 Trimetallic Complex
;
_journal_issue 5
_journal_name_full 'Crystal Growth &amp; Design'
_journal_page_first 1687
_journal_paper_doi 10.1021/cg0501940
_journal_volume 5
_journal_year 2005
_chemical_compound_source 'synthesis as described'
_chemical_formula_moiety 'C14 H30 Cu1 Mo1 N8 O3'
_chemical_formula_sum 'C14 H30 Cu Mo0.5 N8 O3'
_chemical_formula_weight 469.97
_chemical_name_systematic
;
 ?
;
_space_group_IT_number 15
_symmetry_cell_setting monoclinic
_symmetry_Int_Tables_number 15
_symmetry_space_group_name_Hall '-C 2yc'
_symmetry_space_group_name_H-M 'C 1 2/c 1'
_atom_sites_solution_hydrogens geom
_atom_sites_solution_primary direct
_atom_sites_solution_secondary difmap
_cell_angle_alpha 90
_cell_angle_beta 95.80(4)
_cell_angle_gamma 90
_cell_formula_units_Z 8
_cell_length_a 20.735(5)
_cell_length_b 9.323(3)
_cell_length_c 20.978(5)
_cell_measurement_reflns_used 0
_cell_measurement_temperature 293(2)
_cell_measurement_theta_max 0
_cell_measurement_theta_min 0
_cell_measurement_wavelength 0.71073
_cell_volume 4034.5(19)
_computing_cell_refinement 'CAD4 Express (Enraf Nonius, 1994)'
_computing_data_collection 'CAD4 Express (Enraf Nonius, 1994)'
_computing_data_reduction 'XCAD4 (Harms & Wocadlo, 1995)'
_computing_molecular_graphics 'Ortep-3 for Windows (Farrugia, 1997)'
_computing_publication_material 'WinGX publication routines (Farrugia, 1999)'
_computing_structure_refinement 'SHELXL-97 (Sheldrick, 1997)'
_computing_structure_solution 'SHELXS-97 (Sheldrick, 1997)'
_diffrn_ambient_temperature 293(2)
_diffrn_detector 'scintillation LiI'
_diffrn_detector_dtime 1.195
_diffrn_measured_fraction_theta_full 0.998
_diffrn_measured_fraction_theta_max 0.998
_diffrn_measurement_device '\k-geometry diffractometer'
_diffrn_measurement_device_type 'Enraf Nonius TurboCAD4'
_diffrn_measurement_method 'non-profiled omega/2theta scans'
_diffrn_orient_matrix_type
;
  x-axis points to radiation source
  the matrix is specified in reciprocal space
;
_diffrn_orient_matrix_UB_11 0.027241
_diffrn_orient_matrix_UB_12 -0.028023
_diffrn_orient_matrix_UB_13 0.040117
_diffrn_orient_matrix_UB_21 0.03237
_diffrn_orient_matrix_UB_22 0.075343
_diffrn_orient_matrix_UB_23 -0.008363
_diffrn_orient_matrix_UB_31 -0.023663
_diffrn_orient_matrix_UB_32 0.071013
_diffrn_orient_matrix_UB_33 0.024829
_diffrn_radiation_monochromator graphite
_diffrn_radiation_probe x-ray
_diffrn_radiation_type MoK\a
_diffrn_radiation_wavelength 0.71073
_diffrn_reflns_av_R_equivalents 0.0218
_diffrn_reflns_av_unetI/netI 0.0262
_diffrn_reflns_limit_h_max 0
_diffrn_reflns_limit_h_min -25
_diffrn_reflns_limit_k_max 11
_diffrn_reflns_limit_k_min 0
_diffrn_reflns_limit_l_max 25
_diffrn_reflns_limit_l_min -25
_diffrn_reflns_number 4191
_diffrn_reflns_theta_full 25.99
_diffrn_reflns_theta_max 25.99
_diffrn_reflns_theta_min 2.4
_diffrn_source 'Enraf Nonius FR590'
_diffrn_standards_decay_% 0
_diffrn_standards_interval_time 0
_diffrn_standards_number 0
_exptl_absorpt_coefficient_mu 1.411
_exptl_absorpt_correction_type none
_exptl_crystal_colour blue
_exptl_crystal_density_diffrn 1.547
_exptl_crystal_density_method 'not measured'
_exptl_crystal_description block
_exptl_crystal_F_000 1952
_exptl_crystal_size_max 0.6
_exptl_crystal_size_mid 0.5
_exptl_crystal_size_min 0.5
_refine_diff_density_max 0.297
_refine_diff_density_min -0.974
_refine_diff_density_rms 0.072
_refine_ls_extinction_method none
_refine_ls_goodness_of_fit_ref 1.077
_refine_ls_hydrogen_treatment mixed
_refine_ls_matrix_type full
_refine_ls_number_parameters 336
_refine_ls_number_reflns 3964
_refine_ls_number_restraints 0
_refine_ls_restrained_S_all 1.077
_refine_ls_R_factor_all 0.0421
_refine_ls_R_factor_gt 0.0269
_refine_ls_shift/su_max 0.002
_refine_ls_shift/su_mean 0
_refine_ls_structure_factor_coef Fsqd
_refine_ls_weighting_details 'calc w=1/[\s^2^(Fo^2^)+(0.0366P)^2^+3.2756P] where P=(Fo^2^+2Fc^2^)/3'
_refine_ls_weighting_scheme calc
_refine_ls_wR_factor_gt 0.062
_refine_ls_wR_factor_ref 0.0673
_reflns_number_gt 3268
_reflns_number_total 3964
_reflns_threshold_expression >2sigma(I)
_cod_data_source_file cg0501940si20050712_101701.cif
_cod_data_source_block
;
;
_cod_original_cell_volume 4034.7(19)
_cod_original_sg_symbol_H-M 'C 2/c'
_cod_original_formula_sum 'C14 H30 Cu Mo0.50 N8 O3'
_cod_database_code 4505221
_diffrn_standards_decay_corr_max 1
_diffrn_standards_decay_corr_min 1

loop_
_symmetry_equiv_pos_as_xyz
'x, y, z'
'-x, y, -z+1/2'
'x+1/2, y+1/2, z'
'-x+1/2, y+1/2, -z+1/2'
'-x, -y, -z'
'x, -y, z-1/2'
'-x+1/2, -y+1/2, -z'
'x+1/2, -y+1/2, z-1/2'

loop_
_atom_site_label
_atom_site_type_symbol
_atom_site_fract_x
_atom_site_fract_y
_atom_site_fract_z
_atom_site_U_iso_or_equiv
_atom_site_adp_type
_atom_site_occupancy
_atom_site_symmetry_multiplicity
_atom_site_calc_flag
_atom_site_refinement_flags
Mo1 Mo 0.5 -0.23450(3) 0.75 0.01789(8) Uani 1 2 d S
Cu1 Cu 0.602243(13) 0.19581(3) 0.624500(13) 0.02327(9) Uani 1 1 d .
N1 N 0.54027(13) 0.3414(3) 0.58126(13) 0.0385(5) Uani 1 1 d .
N2 N 0.62401(10) 0.1054(2) 0.53962(9) 0.0294(4) Uani 1 1 d .
N3 N 0.69228(9) 0.0988(2) 0.64214(9) 0.0273(4) Uani 1 1 d .
N4 N 0.61045(15) 0.3162(3) 0.70458(11) 0.0410(6) Uani 1 1 d .
N5 N 0.53914(10) 0.0353(2) 0.65852(11) 0.0344(5) Uani 1 1 d .
N6 N 0.63867(11) -0.1151(3) 0.82347(12) 0.0452(6) Uani 1 1 d .
N7 N 0.55983(13) -0.5119(3) 0.83481(13) 0.0529(7) Uani 1 1 d .
N8 N 0.60679(12) -0.3574(2) 0.65664(12) 0.0464(6) Uani 1 1 d .
C1 C 0.50269(14) 0.3007(3) 0.52051(15) 0.0422(7) Uani 1 1 d .
C2 C 0.54587(16) 0.2593(4) 0.46986(14) 0.0489(8) Uani 1 1 d .
C3 C 0.57826(15) 0.1152(4) 0.48046(13) 0.0434(7) Uani 1 1 d .
C4 C 0.63802(14) -0.0466(3) 0.55653(13) 0.0379(6) Uani 1 1 d .
C5 C 0.68258(14) -0.0498(3) 0.61875(14) 0.0367(6) Uani 1 1 d .
C6 C 0.68686(13) 0.1764(3) 0.53075(13) 0.0351(6) Uani 1 1 d .
C7 C 0.72821(13) 0.1770(3) 0.59526(13) 0.0357(6) Uani 1 1 d .
C8 C 0.72776(15) 0.0991(3) 0.70704(14) 0.0399(6) Uani 1 1 d .
C9 C 0.72157(16) 0.2367(4) 0.74291(15) 0.0468(7) Uani 1 1 d .
C10 C 0.65427(17) 0.2640(3) 0.76033(13) 0.0447(7) Uani 1 1 d .
C11 C 0.52390(11) -0.0568(2) 0.68981(11) 0.0241(5) Uani 1 1 d .
C13 C 0.54081(12) -0.4138(3) 0.80566(12) 0.0317(5) Uani 1 1 d .
C12 C 0.59077(11) -0.1578(3) 0.79870(11) 0.0289(5) Uani 1 1 d .
C14 C 0.57013(12) -0.3129(2) 0.68906(12) 0.0302(5) Uani 1 1 d .
OW1 O 0.66822(11) 0.5374(2) 0.55316(10) 0.0526(5) Uani 1 1 d .
OW2 O 0.84599(12) -0.1414(3) 0.56922(11) 0.0743(7) Uani 1 1 d .
OW3 O 0.79597(12) 0.5985(3) 0.59732(12) 0.0680(7) Uani 1 1 d .
H1 H 0.5141(16) 0.368(4) 0.6061(16) 0.052(10) Uiso 1 1 d .
H2 H 0.5639(16) 0.406(4) 0.5762(16) 0.052(10) Uiso 1 1 d .
H3 H 0.4761(14) 0.216(3) 0.5277(15) 0.045(8) Uiso 1 1 d .
H4 H 0.4744(13) 0.384(3) 0.5051(14) 0.043(8) Uiso 1 1 d .
H5 H 0.5221(19) 0.258(4) 0.4301(19) 0.071(11) Uiso 1 1 d .
H6 H 0.5758(17) 0.338(4) 0.4672(16) 0.058(10) Uiso 1 1 d .
H7 H 0.5426(15) 0.037(3) 0.4858(14) 0.052(9) Uiso 1 1 d .
H8 H 0.6002(14) 0.090(3) 0.4450(15) 0.048(8) Uiso 1 1 d .
H9 H 0.5952(13) -0.095(3) 0.5630(12) 0.035(7) Uiso 1 1 d .
H10 H 0.6552(16) -0.094(4) 0.5251(16) 0.059(10) Uiso 1 1 d .
H11 H 0.6636(12) -0.103(3) 0.6472(12) 0.026(6) Uiso 1 1 d .
H12 H 0.7208(16) -0.084(3) 0.6125(15) 0.050(9) Uiso 1 1 d .
H13 H 0.6784(13) 0.272(3) 0.5158(13) 0.035(7) Uiso 1 1 d .
H14 H 0.7049(13) 0.122(3) 0.4988(13) 0.037(7) Uiso 1 1 d .
H15 H 0.7335(13) 0.273(3) 0.6110(14) 0.039(8) Uiso 1 1 d .
H16 H 0.7698(13) 0.134(3) 0.5939(12) 0.033(7) Uiso 1 1 d .
H17 H 0.7102(13) 0.026(3) 0.7301(13) 0.039(8) Uiso 1 1 d .
H18 H 0.7701(15) 0.077(3) 0.7034(14) 0.047(9) Uiso 1 1 d .
H19 H 0.7362(17) 0.312(4) 0.7196(17) 0.060(10) Uiso 1 1 d .
H20 H 0.7529(18) 0.230(4) 0.7831(19) 0.072(11) Uiso 1 1 d .
H21 H 0.6329(13) 0.181(3) 0.7724(14) 0.037(8) Uiso 1 1 d .
H22 H 0.6545(16) 0.327(4) 0.7963(17) 0.061(10) Uiso 1 1 d .
H23 H 0.5693(18) 0.315(4) 0.7146(18) 0.064(12) Uiso 1 1 d .
H24 H 0.624(2) 0.401(5) 0.6958(19) 0.083(14) Uiso 1 1 d .
HW1 H 0.6598 0.5822 0.5151 0.05 Uiso 1 1 d .
HW2 H 0.6448 0.5898 0.5793 0.05 Uiso 1 1 d .
HW3 H 0.7738 0.5602 0.581 0.05 Uiso 1 1 d .
HW4 H 0.8144 0.5256 0.6216 0.05 Uiso 1 1 d .
HW5 H 0.8818 -0.1891 0.565 0.05 Uiso 1 1 d .
HW6 H 0.8781 -0.1008 0.6018 0.05 Uiso 1 1 d .

loop_
_atom_site_aniso_label
_atom_site_aniso_U_11
_atom_site_aniso_U_22
_atom_site_aniso_U_33
_atom_site_aniso_U_23
_atom_site_aniso_U_13
_atom_site_aniso_U_12
Mo1 0.02209(14) 0.01436(13) 0.01759(13) 0 0.00387(9) 0
Cu1 0.02767(16) 0.02029(15) 0.02216(15) 0.00137(10) 0.00401(11) 0.00010(10)
N1 0.0418(14) 0.0277(12) 0.0443(14) 0.0026(11) -0.0032(11) 0.0021(11)
N2 0.0320(11) 0.0324(11) 0.0245(10) -0.0037(8) 0.0060(8) -0.0076(9)
N3 0.0287(10) 0.0229(10) 0.0302(10) 0.0007(8) 0.0033(8) -0.0007(8)
N4 0.0604(17) 0.0329(13) 0.0297(12) -0.0028(10) 0.0043(11) 0.0126(12)
N5 0.0355(12) 0.0285(11) 0.0409(12) 0.0071(10) 0.0119(10) -0.0015(9)
N6 0.0339(12) 0.0508(14) 0.0487(14) -0.0071(12) -0.0062(10) -0.0019(11)
N7 0.0660(17) 0.0438(14) 0.0509(15) 0.0230(12) 0.0156(13) 0.0222(13)
N8 0.0554(15) 0.0318(12) 0.0574(15) -0.0061(11) 0.0320(12) 0.0007(11)
C1 0.0384(15) 0.0381(16) 0.0469(17) 0.0053(12) -0.0108(13) -0.0004(12)
C2 0.0521(18) 0.061(2) 0.0309(15) 0.0129(14) -0.0082(13) -0.0109(16)
C3 0.0466(16) 0.0592(19) 0.0240(13) -0.0080(12) 0.0025(12) -0.0084(14)
C4 0.0479(16) 0.0287(13) 0.0389(15) -0.0113(11) 0.0137(13) -0.0070(12)
C5 0.0367(15) 0.0251(13) 0.0495(17) -0.0004(12) 0.0098(13) 0.0029(11)
C6 0.0359(14) 0.0381(14) 0.0336(14) -0.0010(12) 0.0144(11) -0.0082(12)
C7 0.0296(14) 0.0378(14) 0.0405(15) 0.0012(12) 0.0070(11) -0.0108(11)
C8 0.0374(16) 0.0433(16) 0.0372(15) 0.0046(12) -0.0048(12) 0.0049(13)
C9 0.0549(18) 0.0485(18) 0.0343(15) -0.0040(13) -0.0091(13) -0.0068(15)
C10 0.069(2) 0.0401(16) 0.0242(13) -0.0028(12) -0.0002(13) 0.0033(15)
C11 0.0246(11) 0.0237(11) 0.0244(11) 0.0005(9) 0.0042(9) 0.0013(9)
C13 0.0375(14) 0.0278(13) 0.0310(13) 0.0046(10) 0.0101(10) 0.0056(10)
C12 0.0300(13) 0.0279(12) 0.0290(12) -0.0024(10) 0.0042(10) 0.0035(10)
C14 0.0373(14) 0.0202(11) 0.0348(13) -0.0003(9) 0.0119(11) -0.0025(9)
OW1 0.0624(14) 0.0570(13) 0.0395(11) -0.0103(10) 0.0102(10) 0.0038(11)
OW2 0.0693(16) 0.099(2) 0.0518(14) -0.0051(14) -0.0069(12) -0.0162(15)
OW3 0.0625(15) 0.0683(16) 0.0686(16) 0.0094(13) -0.0160(12) 0.0062(13)

loop_
_atom_type_symbol
_atom_type_description
_atom_type_scat_dispersion_real
_atom_type_scat_dispersion_imag
_atom_type_scat_source
C C 0.0033 0.0016 'International Tables Vol C Tables 4.2.6.8 and 6.1.1.4'
H H 0 0 'International Tables Vol C Tables 4.2.6.8 and 6.1.1.4'
N N 0.0061 0.0033 'International Tables Vol C Tables 4.2.6.8 and 6.1.1.4'
O O 0.0106 0.006 'International Tables Vol C Tables 4.2.6.8 and 6.1.1.4'
Cu Cu 0.3201 1.2651 'International Tables Vol C Tables 4.2.6.8 and 6.1.1.4'
Mo Mo -1.6832 0.6857 'International Tables Vol C Tables 4.2.6.8 and 6.1.1.4'

loop_
_geom_angle_atom_site_label_1
_geom_angle_atom_site_label_2
_geom_angle_atom_site_label_3
_geom_angle
_geom_angle_site_symmetry_1
_geom_angle_site_symmetry_3
C14 Mo1 C14 140.42(12) . 2_656
C14 Mo1 C13 78.92(9) . .
C14 Mo1 C13 70.65(9) 2_656 .
C14 Mo1 C13 70.65(9) . 2_656
C14 Mo1 C13 78.92(9) 2_656 2_656
C13 Mo1 C13 78.72(14) . 2_656
C14 Mo1 C12 77.65(9) . .
C14 Mo1 C12 115.90(10) 2_656 .
C13 Mo1 C12 74.15(10) . .
C13 Mo1 C12 141.49(9) 2_656 .
C14 Mo1 C12 115.90(10) . 2_656
C14 Mo1 C12 77.65(9) 2_656 2_656
C13 Mo1 C12 141.49(9) . 2_656
C13 Mo1 C12 74.15(10) 2_656 2_656
C12 Mo1 C12 141.54(13) . 2_656
C14 Mo1 C11 144.10(9) . 2_656
C14 Mo1 C11 72.95(9) 2_656 2_656
C13 Mo1 C11 112.08(9) . 2_656
C13 Mo1 C11 143.56(9) 2_656 2_656
C12 Mo1 C11 73.31(9) . 2_656
C12 Mo1 C11 77.55(9) 2_656 2_656
C14 Mo1 C11 72.95(9) . .
C14 Mo1 C11 144.10(9) 2_656 .
C13 Mo1 C11 143.56(9) . .
C13 Mo1 C11 112.08(9) 2_656 .
C12 Mo1 C11 77.55(9) . .
C12 Mo1 C11 73.31(9) 2_656 .
C11 Mo1 C11 80.49(12) 2_656 .
N4 Cu1 N1 89.79(11) . .
N4 Cu1 N2 160.30(11) . .
N1 Cu1 N2 94.11(10) . .
N4 Cu1 N3 95.48(10) . .
N1 Cu1 N3 153.31(10) . .
N2 Cu1 N3 72.79(8) . .
N4 Cu1 N5 96.54(11) . .
N1 Cu1 N5 103.61(11) . .
N2 Cu1 N5 101.27(9) . .
N3 Cu1 N5 101.76(8) . .
C1 N1 Cu1 118.14(18) . .
C4 N2 C3 110.5(2) . .
C4 N2 C6 107.6(2) . .
C3 N2 C6 111.2(2) . .
C4 N2 Cu1 103.82(15) . .
C3 N2 Cu1 121.30(17) . .
C6 N2 Cu1 101.36(15) . .
C5 N3 C8 110.2(2) . .
C5 N3 C7 107.5(2) . .
C8 N3 C7 111.9(2) . .
C5 N3 Cu1 105.06(16) . .
C8 N3 Cu1 121.21(17) . .
C7 N3 Cu1 99.83(15) . .
C10 N4 Cu1 117.81(18) . .
C11 N5 Cu1 157.3(2) . .
N1 C1 C2 112.1(3) . .
C1 C2 C3 114.3(2) . .
N2 C3 C2 114.5(2) . .
N2 C4 C5 108.1(2) . .
N3 C5 C4 108.5(2) . .
N2 C6 C7 108.1(2) . .
N3 C7 C6 108.1(2) . .
N3 C8 C9 113.8(2) . .
C10 C9 C8 113.3(3) . .
N4 C10 C9 111.9(3) . .
N5 C11 Mo1 177.2(2) . .
N7 C13 Mo1 176.9(3) . .
N6 C12 Mo1 178.6(2) . .
N8 C14 Mo1 178.5(2) . .

loop_
_geom_bond_atom_site_label_1
_geom_bond_atom_site_label_2
_geom_bond_distance
_geom_bond_site_symmetry_2
Mo1 C14 2.158(3) .
Mo1 C14 2.158(3) 2_656
Mo1 C13 2.162(2) .
Mo1 C13 2.162(2) 2_656
Mo1 C12 2.170(3) .
Mo1 C12 2.170(3) 2_656
Mo1 C11 2.170(2) 2_656
Mo1 C11 2.170(2) .
Cu1 N4 2.013(2) .
Cu1 N1 2.020(2) .
Cu1 N2 2.061(2) .
Cu1 N3 2.074(2) .
Cu1 N5 2.156(2) .
N1 C1 1.475(4) .
N2 C4 1.483(3) .
N2 C3 1.487(3) .
N2 C6 1.490(3) .
N3 C5 1.477(3) .
N3 C8 1.481(3) .
N3 C7 1.484(3) .
N4 C10 1.489(4) .
N5 C11 1.145(3) .
N6 C12 1.145(3) .
N7 C13 1.148(3) .
N8 C14 1.148(3) .
C1 C2 1.507(5) .
C2 C3 1.509(5) .
C4 C5 1.521(4) .
C6 C7 1.527(4) .
C8 C9 1.500(4) .
C9 C10 1.499(5) .
